data_4500907
loop_
_publ_author_name
'Yang, Yun'
'Pan, Shilie'
'Han, Jian'
'Hou, Xueling'
'Zhou, Zhongxiang'
'Zhao, Wenwu'
'Chen, Zhaohui'
'Zhang, Min'

_publ_section_title
;
 A New Lithium Rubidium Borate Li6Rb5B11O22with Isolated B11O22Building
 Blocks
;
_journal_issue 9
_journal_name_full 'Crystal Growth &amp; Design'
_journal_page_first 3912
_journal_paper_doi 10.1021/cg200471b
_journal_volume 11
_journal_year 2011
_chemical_formula_sum 'B11 Li6 O22 Rb5'
_chemical_formula_weight 939.90
_chemical_name_systematic
; 
 ? 
;
_space_group_IT_number 5
_symmetry_cell_setting monoclinic
_symmetry_space_group_name_Hall 'C 2y'
_symmetry_space_group_name_H-M 'C 1 2 1'
_atom_sites_solution_hydrogens none
_atom_sites_solution_primary direct
_atom_sites_solution_secondary difmap
_audit_creation_method SHELXL-97
_cell_angle_alpha 90.00
_cell_angle_beta 106.871(3)
_cell_angle_gamma 90.00
_cell_formula_units_Z 2
_cell_length_a 11.6252(5)
_cell_length_b 7.1010(3)
_cell_length_c 13.7442(5)
_cell_measurement_temperature 153(2)
_cell_measurement_theta_max 27.54
_cell_measurement_theta_min 3.10
_cell_volume 1085.76(8)
_computing_cell_refinement 'Bruker SMART'
_computing_data_collection 'Bruker SMART'
_computing_data_reduction 'Bruker SMART'
_computing_molecular_graphics 'Bruker SHELXTL'
_computing_publication_material 'Bruker SHELXTL'
_computing_structure_refinement 'SHELXL-97 (Sheldrick, 1997)'
_computing_structure_solution 'SHELXS-97 (Sheldrick, 1990)'
_diffrn_ambient_temperature 153(2)
_diffrn_measured_fraction_theta_full 0.990
_diffrn_measured_fraction_theta_max 0.990
_diffrn_measurement_device_type 'CCD area detector'
_diffrn_measurement_method 'phi and omega scans'
_diffrn_radiation_monochromator graphite
_diffrn_radiation_source 'fine-focus sealed tube'
_diffrn_radiation_type MoK\a
_diffrn_radiation_wavelength 0.71073
_diffrn_reflns_av_R_equivalents 0.0823
_diffrn_reflns_av_sigmaI/netI 0.0762
_diffrn_reflns_limit_h_max 15
_diffrn_reflns_limit_h_min -15
_diffrn_reflns_limit_k_max 9
_diffrn_reflns_limit_k_min -7
_diffrn_reflns_limit_l_max 17
_diffrn_reflns_limit_l_min -17
_diffrn_reflns_number 5000
_diffrn_reflns_theta_full 27.54
_diffrn_reflns_theta_max 27.54
_diffrn_reflns_theta_min 3.10
_diffrn_standards_decay_% 0
_diffrn_standards_interval_count 0
_diffrn_standards_interval_time 0
_diffrn_standards_number 0
_exptl_absorpt_coefficient_mu 11.292
_exptl_absorpt_correction_T_max 0.7276
_exptl_absorpt_correction_T_min 0.3968
_exptl_absorpt_correction_type numerical
_exptl_crystal_colour colourless
_exptl_crystal_density_diffrn 2.875
_exptl_crystal_density_meas ?
_exptl_crystal_density_method 'not measured'
_exptl_crystal_description block
_exptl_crystal_F_000 868
_exptl_crystal_size_max 0.15
_exptl_crystal_size_mid 0.12
_exptl_crystal_size_min 0.03
_refine_diff_density_max 0.704
_refine_diff_density_min -0.590
_refine_diff_density_rms 0.141
_refine_ls_abs_structure_details 'Flack H D (1983), Acta Cryst. A39, 876-881'
_refine_ls_abs_structure_Flack -0.022(11)
_refine_ls_extinction_coef 0.0024(2)
_refine_ls_extinction_expression Fc^*^=kFc[1+0.001xFc^2^\l^3^/sin(2\q)]^-1/4^
_refine_ls_extinction_method SHELXL
_refine_ls_goodness_of_fit_ref 0.951
_refine_ls_hydrogen_treatment none
_refine_ls_matrix_type full
_refine_ls_number_parameters 179
_refine_ls_number_reflns 2163
_refine_ls_number_restraints 1
_refine_ls_restrained_S_all 0.951
_refine_ls_R_factor_all 0.0371
_refine_ls_R_factor_gt 0.0326
_refine_ls_shift/su_max 0.001
_refine_ls_shift/su_mean 0.000
_refine_ls_structure_factor_coef Fsqd
_refine_ls_weighting_details 'calc w=1/[\s^2^(Fo^2^)+(0.0120P)^2^+0.0000P] where P=(Fo^2^+2Fc^2^)/3'
_refine_ls_weighting_scheme calc
_refine_ls_wR_factor_gt 0.0624
_refine_ls_wR_factor_ref 0.0642
_reflns_number_gt 1991
_reflns_number_total 2163
_reflns_threshold_expression >2sigma(I)
_cod_data_source_file cg200471b_si_002.cif
_cod_data_source_block 1
_cod_depositor_comments
;
The following automatic conversions were performed:

'_exptl_crystal_density_meas' value 'not measured' was changed to '?'
- the value is perceived as not measured.

Automatic conversion script
Id: cif_fix_values 3008 2015-01-20 13:52:24Z robertas 
;
_cod_original_sg_symbol_H-M C2
_cod_database_code 4500907

loop_
_symmetry_equiv_pos_as_xyz
'x, y, z'
'-x, y, -z'
'x+1/2, y+1/2, z'
'-x+1/2, y+1/2, -z'

loop_
_atom_site_label
_atom_site_type_symbol
_atom_site_fract_x
_atom_site_fract_y
_atom_site_fract_z
_atom_site_U_iso_or_equiv
_atom_site_adp_type
_atom_site_occupancy
_atom_site_symmetry_multiplicity
_atom_site_calc_flag
_atom_site_refinement_flags
Rb1 Rb 0.67579(5) 0.62653(8) 0.78706(4) 0.01311(16) Uani 1 1 d .
Rb2 Rb 0.29658(5) 0.83007(9) 0.58862(4) 0.01497(16) Uani 1 1 d .
Rb3 Rb 1.0000 0.97994(13) 1.0000 0.0149(2) Uani 1 2 d S
O1 O 0.3600(3) 0.7973(6) 0.8409(3) 0.0087(9) Uani 1 1 d .
O2 O 0.6184(3) 0.1955(6) 0.8587(3) 0.0072(9) Uani 1 1 d .
O3 O 0.2362(4) 0.4603(7) 0.6836(3) 0.0112(9) Uani 1 1 d .
O4 O 0.5629(3) 0.8959(6) 0.9139(3) 0.0086(9) Uani 1 1 d .
O5 O 0.4502(4) 1.0153(7) 0.7547(3) 0.0149(10) Uani 1 1 d .
O6 O 0.5000 0.8191(9) 0.5000 0.0081(11) Uani 1 2 d S
O7 O 0.3694(3) 0.3567(7) 0.5939(3) 0.0119(9) Uani 1 1 d .
O8 O 0.5457(4) 0.5278(6) 0.5894(3) 0.0110(9) Uani 1 1 d .
O9 O 0.9302(3) 0.8456(7) 0.7750(3) 0.0122(9) Uani 1 1 d .
O10 O 1.0642(3) 0.7342(6) 0.6813(3) 0.0079(9) Uani 1 1 d .
O11 O 0.5000 0.2303(8) 0.5000 0.0071(12) Uani 1 2 d S
O12 O 0.7505(4) 0.0395(6) 0.9989(3) 0.0092(9) Uani 1 1 d .
B1 B 0.4520(6) 0.8994(10) 0.8354(5) 0.0096(13) Uiso 1 1 d .
B2 B 0.4942(5) 0.3360(11) 0.5901(4) 0.0058(11) Uiso 1 1 d .
B3 B 1.0134(6) 0.6967(10) 0.7655(4) 0.0072(13) Uani 1 1 d .
B4 B 0.3427(6) 0.3912(10) 0.6832(5) 0.0113(15) Uani 1 1 d .
B5 B 0.5000 0.6340(17) 0.5000 0.0095(17) Uiso 1 2 d S
B6 B 0.6471(6) 0.0434(10) 0.9269(5) 0.0060(12) Uiso 1 1 d .
Li1 Li 0.0799(9) 0.5025(18) 0.5963(7) 0.014(2) Uiso 1 1 d .
Li2 Li 0.2266(9) 0.6554(16) 0.7673(7) 0.012(2) Uani 1 1 d .
Li3 Li 0.7077(9) -0.2050(18) 1.0458(7) 0.017(3) Uani 1 1 d .

loop_
_atom_site_aniso_label
_atom_site_aniso_U_11
_atom_site_aniso_U_22
_atom_site_aniso_U_33
_atom_site_aniso_U_23
_atom_site_aniso_U_13
_atom_site_aniso_U_12
Rb1 0.0171(3) 0.0126(4) 0.0084(2) -0.0007(2) 0.0018(2) 0.0024(3)
Rb2 0.0117(3) 0.0229(4) 0.0088(3) -0.0002(3) 0.0007(2) -0.0022(3)
Rb3 0.0093(4) 0.0181(5) 0.0177(4) 0.000 0.0046(3) 0.000
O1 0.0067(19) 0.007(3) 0.0111(19) -0.0031(17) 0.0011(16) -0.0047(18)
O2 0.0056(19) 0.008(2) 0.0075(18) -0.0018(16) 0.0011(16) 0.0010(17)
O3 0.0088(18) 0.011(2) 0.0132(18) -0.0038(17) 0.0019(15) 0.0030(17)
O4 0.0045(18) 0.011(3) 0.0070(18) 0.0043(16) -0.0030(16) -0.0004(17)
O5 0.015(2) 0.019(3) 0.0089(18) -0.0001(19) 0.0000(17) -0.006(2)
O6 0.009(3) 0.005(3) 0.006(2) 0.000 -0.004(2) 0.000
O7 0.0065(19) 0.020(3) 0.0083(18) 0.0009(19) 0.0008(15) 0.004(2)
O8 0.017(2) 0.008(3) 0.0049(18) -0.0009(17) -0.0005(17) -0.0024(19)
O9 0.0088(19) 0.020(3) 0.0064(18) 0.000(2) 0.0001(15) 0.008(2)
O10 0.006(2) 0.009(2) 0.0088(18) 0.0000(16) 0.0023(16) 0.0045(17)
O11 0.012(3) 0.002(3) 0.007(2) 0.000 0.003(2) 0.000
O12 0.0099(19) 0.009(2) 0.0066(17) 0.0010(16) -0.0012(15) -0.0038(18)
B3 0.008(3) 0.010(4) 0.003(3) 0.000(2) 0.001(2) 0.001(3)
B4 0.011(3) 0.012(4) 0.012(3) -0.001(3) 0.004(3) -0.001(3)
Li2 0.013(5) 0.016(7) 0.005(4) -0.005(4) 0.002(4) -0.006(5)
Li3 0.014(5) 0.022(8) 0.015(5) -0.002(5) 0.002(4) -0.006(5)

loop_
_atom_type_symbol
_atom_type_description
_atom_type_scat_dispersion_real
_atom_type_scat_dispersion_imag
_atom_type_scat_source
Li Li -0.0003 0.0001 'International Tables Vol C Tables 4.2.6.8 and 6.1.1.4'
B B 0.0013 0.0007 'International Tables Vol C Tables 4.2.6.8 and 6.1.1.4'
O O 0.0106 0.0060 'International Tables Vol C Tables 4.2.6.8 and 6.1.1.4'
Rb Rb -0.9393 2.9676 'International Tables Vol C Tables 4.2.6.8 and 6.1.1.4'

loop_
_geom_angle_atom_site_label_1
_geom_angle_atom_site_label_2
_geom_angle_atom_site_label_3
_geom_angle
_geom_angle_site_symmetry_1
_geom_angle_site_symmetry_3
O8 Rb1 O12 148.98(12) . 4_657
O8 Rb1 O3 82.53(12) . 3
O12 Rb1 O3 128.48(12) 4_657 3
O8 Rb1 O1 100.62(11) . 3_545
O12 Rb1 O1 67.40(10) 4_657 3_545
O3 Rb1 O1 118.32(11) 3 3_545
O8 Rb1 O4 120.06(11) . .
O12 Rb1 O4 67.06(10) 4_657 .
O3 Rb1 O4 88.53(10) 3 .
O1 Rb1 O4 134.37(10) 3_545 .
O8 Rb1 O10 46.55(11) . 3_445
O12 Rb1 O10 103.62(11) 4_657 3_445
O3 Rb1 O10 126.55(11) 3 3_445
O1 Rb1 O10 67.57(10) 3_545 3_445
O4 Rb1 O10 126.86(10) . 3_445
O8 Rb1 Li3 119.8(2) . 4_657
O12 Rb1 Li3 36.3(2) 4_657 4_657
O3 Rb1 Li3 143.4(2) 3 4_657
O1 Rb1 Li3 35.07(18) 3_545 4_657
O4 Rb1 Li3 101.71(19) . 4_657
O10 Rb1 Li3 74.2(2) 3_445 4_657
O8 Rb1 B4 86.72(14) . 3
O12 Rb1 B4 121.63(15) 4_657 3
O3 Rb1 B4 23.74(15) 3 3
O1 Rb1 B4 94.58(15) 3_545 3
O4 Rb1 B4 106.69(14) . 3
O10 Rb1 B4 120.29(13) 3_445 3
Li3 Rb1 B4 122.2(2) 4_657 3
O8 Rb1 O2 87.63(11) . .
O12 Rb1 O2 61.86(11) 4_657 .
O3 Rb1 O2 166.74(10) 3 .
O1 Rb1 O2 54.85(10) 3_545 .
O4 Rb1 O2 104.14(10) . .
O10 Rb1 O2 41.85(9) 3_445 .
Li3 Rb1 O2 38.4(2) 4_657 .
B4 Rb1 O2 147.13(14) 3 .
O8 Rb1 O9 107.57(10) . .
O12 Rb1 O9 98.25(11) 4_657 .
O3 Rb1 O9 43.49(11) 3 .
O1 Rb1 O9 78.83(11) 3_545 .
O4 Rb1 O9 105.10(10) . .
O10 Rb1 O9 127.98(9) 3_445 .
Li3 Rb1 O9 100.0(2) 4_657 .
B4 Rb1 O9 24.24(14) 3 .
O2 Rb1 O9 133.39(10) . .
O8 Rb1 Li2 74.59(18) . 3_545
O12 Rb1 Li2 82.20(17) 4_657 3_545
O3 Rb1 Li2 132.54(16) 3 3_545
O1 Rb1 Li2 33.01(18) 3_545 3_545
O4 Rb1 Li2 138.90(16) . 3_545
O10 Rb1 Li2 34.74(18) 3_445 3_545
Li3 Rb1 Li2 46.4(2) 4_657 3_545
B4 Rb1 Li2 112.62(19) 3 3_545
O2 Rb1 Li2 35.09(16) . 3_545
O9 Rb1 Li2 105.77(17) . 3_545
O8 Rb1 O5 94.44(11) . 3_545
O12 Rb1 O5 94.06(10) 4_657 3_545
O3 Rb1 O5 76.28(11) 3 3_545
O1 Rb1 O5 42.08(10) 3_545 3_545
O4 Rb1 O5 140.27(11) . 3_545
O10 Rb1 O5 90.58(10) 3_445 3_545
Li3 Rb1 O5 73.55(18) 4_657 3_545
B4 Rb1 O5 52.56(15) 3 3_545
O2 Rb1 O5 95.74(10) . 3_545
O9 Rb1 O5 40.82(11) . 3_545
Li2 Rb1 O5 64.98(17) 3_545 3_545
O7 Rb2 O5 147.79(14) 4_556 .
O7 Rb2 O6 93.49(8) 4_556 .
O5 Rb2 O6 87.18(10) . .
O7 Rb2 O3 105.26(13) 4_556 .
O5 Rb2 O3 102.97(12) . .
O6 Rb2 O3 117.16(14) . .
O7 Rb2 O8 64.51(11) 4_556 3_455
O5 Rb2 O8 99.01(11) . 3_455
O6 Rb2 O8 147.20(12) . 3_455
O3 Rb2 O8 92.95(10) . 3_455
O7 Rb2 O1 148.85(10) 4_556 .
O5 Rb2 O1 44.43(11) . .
O6 Rb2 O1 117.64(7) . .
O3 Rb2 O1 60.82(11) . .
O8 Rb2 O1 87.40(9) 3_455 .
O7 Rb2 O10 85.98(10) 4_556 1_455
O5 Rb2 O10 100.32(10) . 1_455
O6 Rb2 O10 166.76(14) . 1_455
O3 Rb2 O10 50.69(10) . 1_455
O8 Rb2 O10 42.77(10) 3_455 1_455
O1 Rb2 O10 63.47(9) . 1_455
O7 Rb2 O11 45.46(8) 4_556 3_455
O5 Rb2 O11 137.57(9) . 3_455
O6 Rb2 O11 134.38(5) . 3_455
O3 Rb2 O11 69.06(11) . 3_455
O8 Rb2 O11 42.87(11) 3_455 3_455
O1 Rb2 O11 104.74(7) . 3_455
O10 Rb2 O11 41.35(7) 1_455 3_455
O7 Rb2 O7 101.11(13) 4_556 .
O5 Rb2 O7 110.28(12) . .
O6 Rb2 O7 76.29(13) . .
O3 Rb2 O7 41.70(10) . .
O8 Rb2 O7 129.47(10) 3_455 .
O1 Rb2 O7 86.08(10) . .
O10 Rb2 O7 90.81(9) 1_455 .
O11 Rb2 O7 91.25(11) 3_455 .
O7 Rb2 Li1 68.37(18) 4_556 4_556
O5 Rb2 Li1 97.4(2) . 4_556
O6 Rb2 Li1 33.0(2) . 4_556
O3 Rb2 Li1 142.7(2) . 4_556
O8 Rb2 Li1 114.3(2) 3_455 4_556
O1 Rb2 Li1 140.24(19) . 4_556
O10 Rb2 Li1 153.01(19) 1_455 4_556
O11 Rb2 Li1 113.83(17) 3_455 4_556
O7 Rb2 Li1 101.9(2) . 4_556
O7 Rb2 Li1 114.77(18) 4_556 3
O5 Rb2 Li1 55.54(18) . 3
O6 Rb2 Li1 32.94(19) . 3
O3 Rb2 Li1 127.7(2) . 3
O8 Rb2 Li1 133.7(2) 3_455 3
O1 Rb2 Li1 94.08(17) . 3
O10 Rb2 Li1 155.84(17) 1_455 3
O11 Rb2 Li1 160.03(17) 3_455 3
O7 Rb2 Li1 96.7(2) . 3
Li1 Rb2 Li1 46.6(3) 4_556 3
O7 Rb2 B2 63.74(12) 4_556 3_455
O5 Rb2 B2 113.16(13) . 3_455
O6 Rb2 B2 157.10(9) . 3_455
O3 Rb2 B2 70.09(14) . 3_455
O8 Rb2 B2 25.00(15) 3_455 3_455
O1 Rb2 B2 85.11(11) . 3_455
O10 Rb2 B2 24.51(12) 1_455 3_455
O11 Rb2 B2 24.42(11) 3_455 3_455
O7 Rb2 B2 104.48(14) . 3_455
Li1 Rb2 B2 128.6(2) 4_556 3_455
Li1 Rb2 B2 158.7(2) 3 3_455
O12 Rb3 O12 163.39(17) 2_767 1_565
O12 Rb3 O9 91.24(10) 2_767 .
O12 Rb3 O9 93.84(10) 1_565 .
O12 Rb3 O9 93.84(10) 2_767 2_757
O12 Rb3 O9 91.24(10) 1_565 2_757
O9 Rb3 O9 144.29(18) . 2_757
O12 Rb3 Li3 38.0(2) 2_767 3_565
O12 Rb3 Li3 125.9(2) 1_565 3_565
O9 Rb3 Li3 111.85(19) . 3_565
O9 Rb3 Li3 93.11(19) 2_757 3_565
O12 Rb3 Li3 125.9(2) 2_767 4_667
O12 Rb3 Li3 38.0(2) 1_565 4_667
O9 Rb3 Li3 93.11(19) . 4_667
O9 Rb3 Li3 111.85(19) 2_757 4_667
Li3 Rb3 Li3 91.9(4) 3_565 4_667
O12 Rb3 O1 65.93(10) 2_767 4_657
O12 Rb3 O1 101.91(11) 1_565 4_657
O9 Rb3 O1 145.22(11) . 4_657
O9 Rb3 O1 66.81(11) 2_757 4_657
Li3 Rb3 O1 34.97(18) 3_565 4_657
Li3 Rb3 O1 81.3(2) 4_667 4_657
O12 Rb3 O1 101.91(11) 2_767 3
O12 Rb3 O1 65.93(10) 1_565 3
O9 Rb3 O1 66.81(11) . 3
O9 Rb3 O1 145.22(11) 2_757 3
Li3 Rb3 O1 81.3(2) 3_565 3
Li3 Rb3 O1 34.97(18) 4_667 3
O1 Rb3 O1 91.55(15) 4_657 3
O12 Rb3 O4 63.62(10) 2_767 3
O12 Rb3 O4 100.89(11) 1_565 3
O9 Rb3 O4 86.54(11) . 3
O9 Rb3 O4 127.05(11) 2_757 3
Li3 Rb3 O4 39.2(2) 3_565 3
Li3 Rb3 O4 62.9(2) 4_667 3
O1 Rb3 O4 60.27(10) 4_657 3
O1 Rb3 O4 42.50(10) 3 3
O12 Rb3 O4 100.89(11) 2_767 4_657
O12 Rb3 O4 63.62(10) 1_565 4_657
O9 Rb3 O4 127.05(11) . 4_657
O9 Rb3 O4 86.54(11) 2_757 4_657
Li3 Rb3 O4 62.9(2) 3_565 4_657
Li3 Rb3 O4 39.2(2) 4_667 4_657
O1 Rb3 O4 42.50(10) 4_657 4_657
O1 Rb3 O4 60.27(10) 3 4_657
O4 Rb3 O4 55.71(13) 3 4_657
O12 Rb3 O2 61.22(10) 2_767 3
O12 Rb3 O2 130.93(10) 1_565 3
O9 Rb3 O2 43.43(10) . 3
O9 Rb3 O2 110.96(11) 2_757 3
Li3 Rb3 O2 97.0(2) 3_565 3
Li3 Rb3 O2 135.63(18) 4_667 3
O1 Rb3 O2 126.87(9) 4_657 3
O1 Rb3 O2 103.80(9) 3 3
O4 Rb3 O2 99.11(9) 3 3
O4 Rb3 O2 154.75(10) 4_657 3
O12 Rb3 O2 130.93(10) 2_767 4_657
O12 Rb3 O2 61.22(10) 1_565 4_657
O9 Rb3 O2 110.96(11) . 4_657
O9 Rb3 O2 43.43(10) 2_757 4_657
Li3 Rb3 O2 135.63(18) 3_565 4_657
Li3 Rb3 O2 97.0(2) 4_667 4_657
O1 Rb3 O2 103.80(9) 4_657 4_657
O1 Rb3 O2 126.87(9) 3 4_657
O4 Rb3 O2 154.75(10) 3 4_657
O4 Rb3 O2 99.11(9) 4_657 4_657
O2 Rb3 O2 106.11(14) 3 4_657
B1 O1 Li2 145.4(5) . .
B1 O1 Li3 125.4(5) . 2_667
Li2 O1 Li3 87.9(4) . 2_667
B1 O1 Rb1 95.0(4) . 3_455
Li2 O1 Rb1 82.6(4) . 3_455
Li3 O1 Rb1 77.6(3) 2_667 3_455
B1 O1 Rb3 99.6(4) . 3_445
Li2 O1 Rb3 99.5(4) . 3_445
Li3 O1 Rb3 72.1(3) 2_667 3_445
Rb1 O1 Rb3 149.51(12) 3_455 3_445
B1 O1 Rb2 80.7(3) . .
Li2 O1 Rb2 65.1(3) . .
Li3 O1 Rb2 144.7(3) 2_667 .
Rb1 O1 Rb2 76.76(9) 3_455 .
Rb3 O1 Rb2 131.89(13) 3_445 .
B6 O2 B3 123.7(5) . 3_445
B6 O2 Li2 103.5(4) . 3_545
B3 O2 Li2 88.2(4) 3_445 3_545
B6 O2 Li3 81.3(5) . 4_657
B3 O2 Li3 154.0(5) 3_445 4_657
Li2 O2 Li3 77.6(4) 3_545 4_657
B6 O2 Rb1 150.6(4) . .
B3 O2 Rb1 85.7(3) 3_445 .
Li2 O2 Rb1 74.6(3) 3_545 .
Li3 O2 Rb1 69.6(3) 4_657 .
B6 O2 Rb3 97.8(3) . 3_445
B3 O2 Rb3 97.0(3) 3_445 3_445
Li2 O2 Rb3 150.3(4) 3_545 3_445
Li3 O2 Rb3 85.5(3) 4_657 3_445
Rb1 O2 Rb3 76.70(9) . 3_445
B4 O3 Li2 120.6(5) . .
B4 O3 Li1 141.2(5) . .
Li2 O3 Li1 93.3(5) . .
B4 O3 Rb1 93.3(4) . 3_445
Li2 O3 Rb1 103.9(3) . 3_445
Li1 O3 Rb1 96.5(4) . 3_445
B4 O3 Rb2 89.2(4) . .
Li2 O3 Rb2 71.7(3) . .
Li1 O3 Rb2 83.8(4) . .
Rb1 O3 Rb2 175.51(15) 3_445 .
B6 O4 B1 121.8(5) 1_565 .
B6 O4 Li3 78.5(4) 1_565 1_565
B1 O4 Li3 159.7(5) . 1_565
B6 O4 Rb1 97.9(3) 1_565 .
B1 O4 Rb1 91.3(3) . .
Li3 O4 Rb1 85.2(3) 1_565 .
B6 O4 Rb3 145.8(3) 1_565 3_445
B1 O4 Rb3 92.4(3) . 3_445
Li3 O4 Rb3 67.3(3) 1_565 3_445
Rb1 O4 Rb3 80.02(10) . 3_445
B1 O5 B3 123.5(5) . 3_455
B1 O5 Rb2 103.5(4) . .
B3 O5 Rb2 132.8(3) 3_455 .
B1 O5 Rb1 80.3(3) . 3_455
B3 O5 Rb1 103.9(3) 3_455 3_455
Rb2 O5 Rb1 79.41(10) . 3_455
B5 O6 Li1 133.4(4) . 3
B5 O6 Li1 133.4(4) . 4_556
Li1 O6 Li1 93.2(7) 3 4_556
B5 O6 Rb2 91.51(12) . 2_656
Li1 O6 Rb2 88.9(3) 3 2_656
Li1 O6 Rb2 89.0(3) 4_556 2_656
B5 O6 Rb2 91.51(12) . .
Li1 O6 Rb2 89.0(3) 3 .
Li1 O6 Rb2 88.9(3) 4_556 .
Rb2 O6 Rb2 177.0(2) 2_656 .
B4 O7 B2 122.0(5) . .
B4 O7 Rb2 124.0(4) . 4_546
B2 O7 Rb2 114.0(3) . 4_546
B4 O7 Rb2 74.2(4) . .
B2 O7 Rb2 109.5(4) . .
Rb2 O7 Rb2 86.79(11) 4_546 .
B5 O8 B2 116.5(5) . .
B5 O8 Rb1 132.5(5) . .
B2 O8 Rb1 109.2(3) . .
B5 O8 Rb2 110.0(2) . 3_545
B2 O8 Rb2 88.1(3) . 3_545
Rb1 O8 Rb2 82.97(10) . 3_545
B5 O8 Rb2 65.1(3) . .
B2 O8 Rb2 102.8(3) . .
Rb1 O8 Rb2 93.51(10) . .
Rb2 O8 Rb2 169.10(14) 3_545 .
B4 O9 B3 114.2(5) 3 .
B4 O9 Rb3 137.1(4) 3 .
B3 O9 Rb3 108.7(3) . .
B4 O9 Rb1 74.7(3) 3 .
B3 O9 Rb1 106.3(3) . .
Rb3 O9 Rb1 94.10(9) . .
B4 O9 Rb1 106.4(4) 3 3
B3 O9 Rb1 82.1(3) . 3
Rb3 O9 Rb1 78.53(10) . 3
Rb1 O9 Rb1 170.36(14) . 3
B3 O10 B2 120.7(4) . 3
B3 O10 Li2 90.6(4) . 1_655
B2 O10 Li2 146.8(4) 3 1_655
B3 O10 Li1 115.2(5) . 1_655
B2 O10 Li1 91.6(5) 3 1_655
Li2 O10 Li1 83.5(4) 1_655 1_655
B3 O10 Rb1 90.1(3) . 3
B2 O10 Rb1 90.6(4) 3 3
Li2 O10 Rb1 77.8(3) 1_655 3
Li1 O10 Rb1 148.7(3) 1_655 3
B3 O10 Rb2 152.1(3) . 1_655
B2 O10 Rb2 83.4(3) 3 1_655
Li2 O10 Rb2 63.7(3) 1_655 1_655
Li1 O10 Rb2 74.6(3) 1_655 1_655
Rb1 O10 Rb2 74.65(8) 3 1_655
B2 O11 B2 118.5(7) . 2_656
B2 O11 Li1 142.8(4) . 4_546
B2 O11 Li1 89.0(4) 2_656 4_546
B2 O11 Li1 89.0(4) . 3_545
B2 O11 Li1 142.8(4) 2_656 3_545
Li1 O11 Li1 80.8(6) 4_546 3_545
B2 O11 Rb2 83.1(2) . 3_545
B2 O11 Rb2 84.6(2) 2_656 3_545
Li1 O11 Rb2 126.8(3) 4_546 3_545
Li1 O11 Rb2 73.7(3) 3_545 3_545
B2 O11 Rb2 84.6(2) . 4_546
B2 O11 Rb2 83.1(2) 2_656 4_546
Li1 O11 Rb2 73.7(3) 4_546 4_546
Li1 O11 Rb2 126.8(3) 3_545 4_546
Rb2 O11 Rb2 155.82(19) 3_545 4_546
B6 O12 Li3 90.1(5) . .
B6 O12 Li3 90.0(5) . 4_657
Li3 O12 Li3 178.1(4) . 4_657
B6 O12 Rb1 134.3(3) . 4_647
Li3 O12 Rb1 83.3(3) . 4_647
Li3 O12 Rb1 95.2(3) 4_657 4_647
B6 O12 Rb3 133.9(3) . 1_545
Li3 O12 Rb3 102.5(4) . 1_545
Li3 O12 Rb3 78.8(3) 4_657 1_545
Rb1 O12 Rb3 91.45(12) 4_647 1_545
O1 B1 O5 123.7(6) . .
O1 B1 O4 121.4(6) . .
O5 B1 O4 114.9(5) . .
O1 B1 Rb1 62.9(3) . 3_455
O5 B1 Rb1 76.8(3) . 3_455
O4 B1 Rb1 137.4(4) . 3_455
O1 B1 Rb3 59.9(3) . 3_445
O5 B1 Rb3 160.5(4) . 3_445
O4 B1 Rb3 65.0(3) . 3_445
Rb1 B1 Rb3 117.29(17) 3_455 3_445
O11 B2 O10 108.6(5) . 3_445
O11 B2 O7 111.6(4) . .
O10 B2 O7 109.0(4) 3_445 .
O11 B2 O8 110.2(4) . .
O10 B2 O8 109.4(5) 3_445 .
O7 B2 O8 108.1(5) . .
O11 B2 Li1 56.1(4) . 3_545
O10 B2 Li1 53.4(4) 3_445 3_545
O7 B2 Li1 117.9(5) . 3_545
O8 B2 Li1 133.9(4) . 3_545
O11 B2 Rb2 72.4(2) . 3_545
O10 B2 Rb2 72.1(3) 3_445 3_545
O7 B2 Rb2 174.7(5) . 3_545
O8 B2 Rb2 66.9(2) . 3_545
Li1 B2 Rb2 67.0(3) 3_545 3_545
O11 B2 Rb2 71.2(2) . 4_546
O10 B2 Rb2 139.7(4) 3_445 4_546
O7 B2 Rb2 43.7(2) . 4_546
O8 B2 Rb2 108.0(3) . 4_546
Li1 B2 Rb2 107.1(3) 3_545 4_546
Rb2 B2 Rb2 138.27(16) 3_545 4_546
O9 B3 O5 108.6(5) . 3_545
O9 B3 O10 111.5(5) . .
O5 B3 O10 112.5(5) 3_545 .
O9 B3 O2 109.0(4) . 3
O5 B3 O2 110.0(5) 3_545 3
O10 B3 O2 105.2(4) . 3
O9 B3 Li2 140.0(5) . 1_655
O5 B3 Li2 111.4(5) 3_545 1_655
O10 B3 Li2 53.3(3) . 1_655
O2 B3 Li2 55.0(3) 3 1_655
O9 B3 Rb1 73.8(3) . 3
O5 B3 Rb1 177.4(4) 3_545 3
O10 B3 Rb1 65.5(3) . 3
O2 B3 Rb1 69.6(3) 3 3
Li2 B3 Rb1 66.2(3) 1_655 3
O3 B4 O7 121.3(6) . .
O3 B4 O9 120.7(5) . 3_445
O7 B4 O9 117.9(5) . 3_445
O3 B4 Rb1 63.0(3) . 3_445
O7 B4 Rb1 126.7(4) . 3_445
O9 B4 Rb1 81.1(3) 3_445 3_445
O3 B4 Rb2 84.9(4) . 4_546
O7 B4 Rb2 37.8(3) . 4_546
O9 B4 Rb2 151.9(4) 3_445 4_546
Rb1 B4 Rb2 103.48(18) 3_445 4_546
O6 B5 O8 122.4(4) . 2_656
O6 B5 O8 122.4(4) . .
O8 B5 O8 115.2(9) 2_656 .
O6 B5 Rb2 64.79(19) . 2_656
O8 B5 Rb2 91.92(18) 2_656 2_656
O8 B5 Rb2 115.03(17) . 2_656
O12 B6 O2 120.4(6) . .
O12 B6 O4 121.9(6) . 1_545
O2 B6 O4 117.7(5) . 1_545
O12 B6 Li3 56.9(4) . 4_657
O2 B6 Li3 63.5(4) . 4_657
O4 B6 Li3 178.4(5) 1_545 4_657
O12 B6 Li2 99.3(4) . 3_545
O2 B6 Li2 46.5(3) . 3_545
O4 B6 Li2 119.9(4) 1_545 3_545
Li3 B6 Li2 61.6(3) 4_657 3_545
O12 B6 Rb1 100.3(4) . 1_545
O2 B6 Rb1 108.5(3) . 1_545
O4 B6 Rb1 59.3(3) 1_545 1_545
Li3 B6 Rb1 121.6(3) 4_657 1_545
Li2 B6 Rb1 72.9(3) 3_545 1_545
O3 Li1 O6 121.4(6) . 3_445
O3 Li1 O10 89.6(5) . 1_455
O6 Li1 O10 147.1(6) 3_445 1_455
O3 Li1 O11 133.0(6) . 3_455
O6 Li1 O11 93.0(5) 3_445 3_455
O10 Li1 O11 69.5(4) 1_455 3_455
O3 Li1 B2 117.4(6) . 3_455
O6 Li1 B2 120.3(5) 3_445 3_455
O10 Li1 B2 35.0(3) 1_455 3_455
O11 Li1 B2 34.9(2) 3_455 3_455
O3 Li1 Li1 150.0(6) . 2_556
O6 Li1 Li1 43.4(4) 3_445 2_556
O10 Li1 Li1 113.5(4) 1_455 2_556
O11 Li1 Li1 49.6(3) 3_455 2_556
B2 Li1 Li1 79.7(3) 3_455 2_556
O3 Li1 Rb2 83.3(3) . 4_546
O6 Li1 Rb2 58.1(2) 3_445 4_546
O10 Li1 Rb2 145.0(5) 1_455 4_546
O11 Li1 Rb2 90.7(3) 3_455 4_546
B2 Li1 Rb2 122.7(4) 3_455 4_546
Li1 Li1 Rb2 66.7(3) 2_556 4_546
O3 Li1 Rb2 133.6(5) . 3_445
O6 Li1 Rb2 58.1(3) 3_445 3_445
O10 Li1 Rb2 93.4(3) 1_455 3_445
O11 Li1 Rb2 90.6(3) 3_455 3_445
B2 Li1 Rb2 88.2(3) 3_455 3_445
Li1 Li1 Rb2 66.7(3) 2_556 3_445
Rb2 Li1 Rb2 116.1(3) 4_546 3_445
O3 Li1 Rb1 52.8(3) . 3_445
O6 Li1 Rb1 89.1(4) 3_445 3_445
O10 Li1 Rb1 103.5(4) 1_455 3_445
O11 Li1 Rb1 169.4(4) 3_455 3_445
B2 Li1 Rb1 136.8(4) 3_455 3_445
Li1 Li1 Rb1 131.6(2) 2_556 3_445
Rb2 Li1 Rb1 99.3(3) 4_546 3_445
Rb2 Li1 Rb1 81.7(2) 3_445 3_445
O3 Li2 O1 123.7(5) . .
O3 Li2 O10 93.4(4) . 1_455
O1 Li2 O10 131.3(6) . 1_455
O3 Li2 O2 131.0(6) . 3_455
O1 Li2 O2 98.8(4) . 3_455
O10 Li2 O2 71.3(3) 1_455 3_455
O3 Li2 B3 109.0(5) . 1_455
O1 Li2 B3 127.3(5) . 1_455
O10 Li2 B3 36.1(2) 1_455 1_455
O2 Li2 B3 36.8(2) 3_455 1_455
O3 Li2 Li3 147.4(6) . 2_667
O1 Li2 Li3 46.9(3) . 2_667
O10 Li2 Li3 115.2(5) 1_455 2_667
O2 Li2 Li3 53.6(3) 3_455 2_667
B3 Li2 Li3 88.4(4) 1_455 2_667
O3 Li2 B6 112.4(5) . 3_455
O1 Li2 B6 98.2(4) . 3_455
O10 Li2 B6 94.3(4) 1_455 3_455
O2 Li2 B6 30.0(2) 3_455 3_455
B3 Li2 B6 58.3(3) 1_455 3_455
Li3 Li2 B6 53.2(3) 2_667 3_455
O3 Li2 Rb1 146.7(4) . 3_455
O1 Li2 Rb1 64.4(3) . 3_455
O10 Li2 Rb1 67.5(3) 1_455 3_455
O2 Li2 Rb1 70.3(3) 3_455 3_455
B3 Li2 Rb1 72.0(3) 1_455 3_455
Li3 Li2 Rb1 64.2(3) 2_667 3_455
B6 Li2 Rb1 96.6(3) 3_455 3_455
O3 Li2 Rb1 48.6(3) . 3_445
O1 Li2 Rb1 127.5(5) . 3_445
O10 Li2 Rb1 100.3(4) 1_455 3_445
O2 Li2 Rb1 87.6(3) 3_455 3_445
B3 Li2 Rb1 86.7(3) 1_455 3_445
Li3 Li2 Rb1 107.8(4) 2_667 3_445
B6 Li2 Rb1 64.0(3) 3_455 3_445
Rb1 Li2 Rb1 157.0(3) 3_455 3_445
O3 Li2 Rb3 95.1(4) . 3_445
O1 Li2 Rb3 52.9(3) . 3_445
O10 Li2 Rb3 163.2(4) 1_455 3_445
O2 Li2 Rb3 92.3(3) 3_455 3_445
B3 Li2 Rb3 127.1(3) 1_455 3_445
Li3 Li2 Rb3 53.3(3) 2_667 3_445
B6 Li2 Rb3 69.1(2) 3_455 3_445
Rb1 Li2 Rb3 110.9(2) 3_455 3_445
Rb1 Li2 Rb3 74.96(19) 3_445 3_445
O1 Li3 O12 117.2(6) 2_647 .
O1 Li3 O12 116.2(6) 2_647 4_647
O12 Li3 O12 126.0(5) . 4_647
O1 Li3 O2 92.4(4) 2_647 4_647
O12 Li3 O2 101.8(5) . 4_647
O12 Li3 O2 68.3(4) 4_647 4_647
O1 Li3 O4 105.5(5) 2_647 1_545
O12 Li3 O4 69.5(4) . 1_545
O12 Li3 O4 103.6(5) 4_647 1_545
O2 Li3 O4 162.2(5) 4_647 1_545
O1 Li3 B6 108.1(5) 2_647 4_647
O12 Li3 B6 118.2(5) . 4_647
O12 Li3 B6 33.1(3) 4_647 4_647
O2 Li3 B6 35.2(3) 4_647 4_647
O4 Li3 B6 134.5(5) 1_545 4_647
O1 Li3 Li2 45.1(3) 2_647 2_647
O12 Li3 Li2 128.2(6) . 2_647
O12 Li3 Li2 86.1(5) 4_647 2_647
O2 Li3 Li2 48.8(3) 4_647 2_647
O4 Li3 Li2 148.7(5) 1_545 2_647
B6 Li3 Li2 65.2(4) 4_647 2_647
O1 Li3 Rb3 72.9(3) 2_647 3_435
O12 Li3 Rb3 142.9(5) . 3_435
O12 Li3 Rb3 63.2(3) 4_647 3_435
O2 Li3 Rb3 113.8(5) 4_647 3_435
O4 Li3 Rb3 73.4(3) 1_545 3_435
B6 Li3 Rb3 88.1(4) 4_647 3_435
Li2 Li3 Rb3 85.3(4) 2_647 3_435
O1 Li3 Rb1 67.3(3) 2_647 4_647
O12 Li3 Rb1 60.4(3) . 4_647
O12 Li3 Rb1 140.2(5) 4_647 4_647
O2 Li3 Rb1 72.0(3) 4_647 4_647
O4 Li3 Rb1 113.7(5) 1_545 4_647
B6 Li3 Rb1 107.1(4) 4_647 4_647
Li2 Li3 Rb1 69.3(3) 2_647 4_647
Rb3 Li3 Rb1 140.1(3) 3_435 4_647
O1 Li3 Rb1 146.2(5) 2_647 1_545
O12 Li3 Rb1 86.2(3) . 1_545
O12 Li3 Rb1 51.5(2) 4_647 1_545
O2 Li3 Rb1 107.0(4) 4_647 1_545
O4 Li3 Rb1 58.0(2) 1_545 1_545
B6 Li3 Rb1 77.2(3) 4_647 1_545
Li2 Li3 Rb1 137.5(5) 2_647 1_545
Rb3 Li3 Rb1 74.0(2) 3_435 1_545
Rb1 Li3 Rb1 144.6(3) 4_647 1_545
O1 Li3 Rb3 135.3(4) 2_647 1_545
O12 Li3 Rb3 47.7(2) . 1_545
O12 Li3 Rb3 87.4(3) 4_647 1_545
O2 Li3 Rb3 60.2(2) 4_647 1_545
O4 Li3 Rb3 104.7(3) 1_545 1_545
B6 Li3 Rb3 70.6(3) 4_647 1_545
Li2 Li3 Rb3 105.4(4) 2_647 1_545
Rb3 Li3 Rb3 148.3(3) 3_435 1_545
Rb1 Li3 Rb3 70.6(2) 4_647 1_545
Rb1 Li3 Rb3 78.40(18) 1_545 1_545

loop_
_geom_bond_atom_site_label_1
_geom_bond_atom_site_label_2
_geom_bond_distance
_geom_bond_site_symmetry_2
Rb1 O8 2.789(4) .
Rb1 O12 2.882(4) 4_657
Rb1 O3 2.952(5) 3
Rb1 O1 3.112(4) 3_545
Rb1 O4 3.122(4) .
Rb1 O10 3.235(4) 3_445
Rb1 O2 3.342(4) .
Rb1 O9 3.388(4) .
Rb1 O5 3.439(4) 3_545
Rb2 O7 2.691(4) 4_556
Rb2 O5 2.786(4) .
Rb2 O6 2.9586(6) .
Rb2 O3 3.102(5) .
Rb2 O8 3.240(4) 3_455
Rb2 O1 3.338(4) .
Rb2 O10 3.374(4) 1_455
Rb2 O11 3.3816(13) 3_455
Rb2 O7 3.462(5) .
Rb3 O12 2.926(4) 2_767
Rb3 O12 2.926(4) 1_565
Rb3 O9 3.111(4) .
Rb3 O9 3.111(4) 2_757
Rb3 O1 3.231(4) 4_657
Rb3 O1 3.231(4) 3
Rb3 O4 3.341(4) 3
Rb3 O4 3.341(4) 4_657
Rb3 O2 3.361(4) 3
Rb3 O2 3.361(4) 4_657
O1 B1 1.313(8) .
O1 Li2 1.880(11) .
O1 Li3 1.938(10) 2_667
O1 Rb1 3.112(4) 3_455
O1 Rb3 3.231(4) 3_445
O2 B6 1.405(8) .
O2 B3 1.491(7) 3_445
O2 Li2 2.040(9) 3_545
O2 Li3 2.184(12) 4_657
O2 Rb3 3.361(4) 3_445
O3 B4 1.334(8) .
O3 Li2 1.824(11) .
O3 Li1 1.889(11) .
O3 Rb1 2.952(5) 3_445
O4 B6 1.409(8) 1_565
O4 B1 1.421(8) .
O4 Li3 2.205(11) 1_565
O4 Rb3 3.341(4) 3_445
O5 B1 1.376(8) .
O5 B3 1.469(8) 3_455
O5 Rb1 3.439(4) 3_455
O6 B5 1.314(14) .
O6 Li1 1.896(12) 3
O6 Li1 1.896(12) 4_556
O6 Rb2 2.9586(6) 2_656
O7 B4 1.373(7) .
O7 B2 1.474(7) .
O7 Rb2 2.691(4) 4_546
O8 B5 1.407(7) .
O8 B2 1.489(9) .
O8 Rb2 3.240(4) 3_545
O9 B4 1.408(8) 3
O9 B3 1.464(8) .
O9 Rb1 3.447(4) 3
O10 B3 1.469(6) .
O10 B2 1.471(7) 3
O10 Li2 1.995(11) 1_655
O10 Li1 2.057(12) 1_655
O10 Rb1 3.235(4) 3
O10 Rb2 3.374(4) 1_655
O11 B2 1.466(7) .
O11 B2 1.466(7) 2_656
O11 Li1 2.125(12) 4_546
O11 Li1 2.125(12) 3_545
O11 Rb2 3.3816(13) 3_545
O11 Rb2 3.3816(13) 4_546
O12 B6 1.317(8) .
O12 Li3 1.965(13) .
O12 Li3 2.020(13) 4_657
O12 Rb1 2.882(4) 4_647
O12 Rb3 2.926(4) 1_545
B2 O10 1.471(7) 3_445
B3 O5 1.469(8) 3_545
B3 O2 1.491(7) 3
B4 O9 1.408(8) 3_445
B5 O8 1.407(7) 2_656
B6 O4 1.409(8) 1_545
Li1 O6 1.896(12) 3_445
Li1 O10 2.057(12) 1_455
Li1 O11 2.125(12) 3_455
Li1 B2 2.561(14) 3_455
Li2 O10 1.995(11) 1_455
Li2 O2 2.040(9) 3_455
Li3 O1 1.938(10) 2_647
Li3 O12 2.020(13) 4_647
Li3 O2 2.184(12) 4_647
Li3 O4 2.205(11) 1_545
